data_2100066
loop_
_publ_author_name
'Richard E. Marsh'

_publ_section_title
;
 Space group <i>P</i>1: an update
;
_journal_issue 3
_journal_name_full 'Acta Crystallographica Section B'
_journal_page_first 359
_journal_page_last 359
_journal_paper_doi 10.1107/S0108768105009651
_journal_volume 61
_journal_year 2005
_chemical_formula_moiety 'C16 H20 O4 F6 Cu, C12 H24 O6'
_chemical_formula_sum 'C28 H44 Cu F6 O10'
_space_group_crystal_system triclinic
_space_group_IT_number 2
_space_group_name_Hall '-P 1'
_space_group_name_H-M_alt 'P -1'
_symmetry_space_group_name_H-M 'P -1'
_audit_creation_method CRYM
_cell_angle_alpha 107.14
_cell_angle_beta 111.35
_cell_angle_gamma 94.39
_cell_formula_units_Z 1
_cell_length_a 9.7620
_cell_length_b 9.8610
_cell_length_c 10.4090
_cell_volume 872.560
_cod_data_source_file bk0148.cif
_cod_data_source_block PAPDEP
_cod_depositor_comments
;
  Added moiety chemical formula and Z value from Marsh (2005) paper.
  The summary chemical formula is calculated from moiety formula using
  AdHocParser
  (svn://www.crystallography.net/cod-tools/trunk/Formulae/AdHocParser.yp,
  revision 1441.)

  Andrius Merkys
  2013-11-11
;
_cod_original_sg_symbol_H-M P-1
_cod_original_formula_sum 'not given'
_cod_database_code 2100066

loop_
_space_group_symop_id
_space_group_symop_operation_xyz
1 x,y,z
2 -x,-y,-z

loop_
_atom_site_label
_atom_site_fract_x
_atom_site_fract_y
_atom_site_fract_z
_atom_site_type_symbol
Cu1 0.00000 0.00000 0.00000 Cu
O1 -0.13110 0.08675 0.08450 O
O2 0.14860 0.17900 0.09035 O
C1 0.12890 0.29795 0.16475 C
C2 0.01270 0.32485 0.20505 C
C3 -0.11460 0.21765 0.16305 C
C4 0.25950 0.42450 0.21585 C
C5 -0.24240 0.25610 0.20895 C
C6 -0.34890 0.30140 0.08945 C
C7 -0.19045 0.37690 0.35440 C
C8 -0.32565 0.12715 0.21775 C
C9? -0.19070 0.23985 0.36880 C
C10? -0.26225 0.40665 0.22935 C
C11? -0.38375 0.14370 0.11125 C
F1 0.29245 0.44030 0.12130 F
F2 0.37825 0.41145 0.30445 F
F3 0.24325 0.54135 0.27900 F
O5 -0.33865 -0.10505 0.47530 O
O6 -0.15190 -0.21375 0.33170 O
O7 0.12565 -0.08555 0.22205 O
C23 -0.36305 -0.25085 0.38305 C
C24 -0.31045 -0.25050 0.26635 C
C25 -0.09065 -0.19405 0.23345 C
C26 0.05865 -0.11380 0.31375 C
C27 0.28730 -0.05530 0.28500 C
C28 0.35575 0.09170 0.39235 C
